data_1553291
loop_
_publ_author_name
'Abdissa, Negera'
'Pan, Fangfang'
'Gruhonjic, Amra'
'Gr\"afenstein, J\"urgen'
'Fitzpatrick, Paul A.'
'Landberg, G\"oran'
'Rissanen, Kari'
'Yenesew, Abiy'
'Erd\'elyi, M\'at\'e'

_publ_section_title
;
 Naphthalene Derivatives from the Roots of Pentas parvifolia and Pentas
 bussei.
;
_journal_issue 9
_journal_name_full 'Journal of natural products'
_journal_page_first 2181
_journal_page_last 2187
_journal_paper_doi 10.1021/acs.jnatprod.6b00178
_journal_volume 79
_journal_year 2016
_chemical_absolute_configuration ad
_chemical_formula_moiety 'C23 H26 O7'
_chemical_formula_sum 'C23 H26 O7'
_chemical_formula_weight 414.44
_space_group_crystal_system orthorhombic
_space_group_IT_number 19
_space_group_name_Hall 'P 2ac 2ab'
_space_group_name_H-M_alt 'P 21 21 21'
_atom_sites_solution_hydrogens geom
_atom_sites_solution_primary direct
_audit_creation_date 2015-05-25
_audit_creation_method
;
Olex2 1.2
(compiled 2014.05.21 svn.r2940 for OlexSys, GUI svn.r4846)
;
_cell_angle_alpha 90
_cell_angle_beta 90
_cell_angle_gamma 90
_cell_formula_units_Z 4
_cell_length_a 9.1399(2)
_cell_length_b 11.2214(3)
_cell_length_c 19.3280(5)
_cell_measurement_reflns_used 9277
_cell_measurement_temperature 123.00(10)
_cell_measurement_theta_max 76.3650
_cell_measurement_theta_min 4.5250
_cell_volume 1982.33(9)
_computing_cell_refinement
;
CrysAlisPro, Agilent Technologies,
Version 1.171.37.35 (release 13-08-2014 CrysAlis171 .NET)
(compiled Aug 13 2014,18:06:01)
;
_computing_data_collection
;
CrysAlisPro, Agilent Technologies,
Version 1.171.37.35 (release 13-08-2014 CrysAlis171 .NET)
(compiled Aug 13 2014,18:06:01)
;
_computing_data_reduction
;
CrysAlisPro, Agilent Technologies,
Version 1.171.37.35 (release 13-08-2014 CrysAlis171 .NET)
(compiled Aug 13 2014,18:06:01)
;
_computing_molecular_graphics 'Olex2 (Dolomanov et al., 2009)'
_computing_publication_material 'Olex2 (Dolomanov et al., 2009)'
_computing_structure_refinement 'ShelXL (Sheldrick, 2008)'
_computing_structure_solution 'ShelXS (Sheldrick, 2008)'
_diffrn_ambient_environment N~2~
_diffrn_ambient_temperature 123.00(10)
_diffrn_detector 'CCD plate'
_diffrn_detector_area_resol_mean 20.7907
_diffrn_detector_type Atlas
_diffrn_measured_fraction_theta_full 1.000
_diffrn_measured_fraction_theta_max 0.988
_diffrn_measurement_details
;
#__ type_ start__ end____ width___ exp.time_
  1 omega   83.00  110.00   1.0000    5.0000
omega____ theta____ kappa____ phi______ frames
    -      112.0000   61.0000    0.0000 27

#__ type_ start__ end____ width___ exp.time_
  2 omega   83.00  154.00   1.0000    5.0000
omega____ theta____ kappa____ phi______ frames
    -      112.0000   61.0000  -30.0000 71

#__ type_ start__ end____ width___ exp.time_
  3 omega  125.00  152.00   1.0000    5.0000
omega____ theta____ kappa____ phi______ frames
    -      112.0000   61.0000   60.0000 27

#__ type_ start__ end____ width___ exp.time_
  4 omega  125.00  151.00   1.0000    5.0000
omega____ theta____ kappa____ phi______ frames
    -      112.0000   77.0000  120.0000 26

#__ type_ start__ end____ width___ exp.time_
  5 omega   85.00  112.00   1.0000    5.0000
omega____ theta____ kappa____ phi______ frames
    -      112.0000   63.0000   35.9788 27

#__ type_ start__ end____ width___ exp.time_
  6 omega   79.00  105.00   1.0000    5.0000
omega____ theta____ kappa____ phi______ frames
    -      112.0000   77.0000   60.0000 26

#__ type_ start__ end____ width___ exp.time_
  7 omega   83.00  114.00   1.0000    5.0000
omega____ theta____ kappa____ phi______ frames
    -      112.0000   61.0000   30.0000 31

#__ type_ start__ end____ width___ exp.time_
  8 omega   83.00  141.00   1.0000    5.0000
omega____ theta____ kappa____ phi______ frames
    -      112.0000   61.0000   90.0000 58

#__ type_ start__ end____ width___ exp.time_
  9 omega   83.00  178.00   1.0000    5.0000
omega____ theta____ kappa____ phi______ frames
    -      112.0000   61.0000  150.0000 95

#__ type_ start__ end____ width___ exp.time_
 10 omega   83.00  109.00   1.0000    5.0000
omega____ theta____ kappa____ phi______ frames
    -      112.0000   61.0000   60.0000 26

#__ type_ start__ end____ width___ exp.time_
 11 omega   79.00  177.00   1.0000    5.0000
omega____ theta____ kappa____ phi______ frames
    -      112.0000   77.0000   30.0000 98

#__ type_ start__ end____ width___ exp.time_
 12 omega  112.00  175.00   1.0000    5.0000
omega____ theta____ kappa____ phi______ frames
    -      112.0000  111.0000  -90.0000 63

#__ type_ start__ end____ width___ exp.time_
 13 omega  118.00  147.00   1.0000    5.0000
omega____ theta____ kappa____ phi______ frames
    -      112.0000   77.0000 -150.0000 29

#__ type_ start__ end____ width___ exp.time_
 14 omega   83.00  109.00   1.0000    5.0000
omega____ theta____ kappa____ phi______ frames
    -      112.0000   61.0000 -150.0000 26

#__ type_ start__ end____ width___ exp.time_
 15 omega   83.00  140.00   1.0000    5.0000
omega____ theta____ kappa____ phi______ frames
    -      112.0000   61.0000 -120.0000 57

#__ type_ start__ end____ width___ exp.time_
 16 omega   83.00  110.00   1.0000    5.0000
omega____ theta____ kappa____ phi______ frames
    -      112.0000   61.0000  -90.0000 27

#__ type_ start__ end____ width___ exp.time_
 17 omega   83.00  123.00   1.0000    5.0000
omega____ theta____ kappa____ phi______ frames
    -      112.0000   61.0000  -60.0000 40

#__ type_ start__ end____ width___ exp.time_
 18 omega   82.00  128.00   1.0000    5.0000
omega____ theta____ kappa____ phi______ frames
    -      112.0000   65.0000  -54.3145 46

#__ type_ start__ end____ width___ exp.time_
 19 omega   79.00  105.00   1.0000    5.0000
omega____ theta____ kappa____ phi______ frames
    -      112.0000   77.0000 -150.0000 26

#__ type_ start__ end____ width___ exp.time_
 20 omega   83.00  109.00   1.0000    5.0000
omega____ theta____ kappa____ phi______ frames
    -      112.0000   61.0000 -180.0000 26

#__ type_ start__ end____ width___ exp.time_
 21 omega   79.00  176.00   1.0000    5.0000
omega____ theta____ kappa____ phi______ frames
    -      112.0000   77.0000 -180.0000 97

#__ type_ start__ end____ width___ exp.time_
 22 omega   89.00  115.00   1.0000    1.0000
omega____ theta____ kappa____ phi______ frames
    -       41.6513   37.0000 -120.0000 26

#__ type_ start__ end____ width___ exp.time_
 23 omega   79.00  106.00   1.0000    5.0000
omega____ theta____ kappa____ phi______ frames
    -      112.0000   77.0000  -60.0000 27

#__ type_ start__ end____ width___ exp.time_
 24 omega   79.00  105.00   1.0000    5.0000
omega____ theta____ kappa____ phi______ frames
    -      112.0000   77.0000  -90.0000 26

#__ type_ start__ end____ width___ exp.time_
 25 omega   79.00  177.00   1.0000    5.0000
omega____ theta____ kappa____ phi______ frames
    -      112.0000   77.0000 -120.0000 98

#__ type_ start__ end____ width___ exp.time_
 26 omega   79.00  106.00   1.0000    5.0000
omega____ theta____ kappa____ phi______ frames
    -      112.0000   77.0000    0.0000 27

#__ type_ start__ end____ width___ exp.time_
 27 omega   79.00  105.00   1.0000    5.0000
omega____ theta____ kappa____ phi______ frames
    -      112.0000   77.0000  -30.0000 26

#__ type_ start__ end____ width___ exp.time_
 28 omega   80.00  153.00   1.0000    5.0000
omega____ theta____ kappa____ phi______ frames
    -      112.0000   75.0000   -3.9232 73

#__ type_ start__ end____ width___ exp.time_
 29 omega   83.00  109.00   1.0000    5.0000
omega____ theta____ kappa____ phi______ frames
    -      112.0000   61.0000  120.0000 26

#__ type_ start__ end____ width___ exp.time_
 30 omega   79.00  105.00   1.0000    5.0000
omega____ theta____ kappa____ phi______ frames
    -      112.0000   77.0000  150.0000 26

#__ type_ start__ end____ width___ exp.time_
 31 omega   79.00  105.00   1.0000    5.0000
omega____ theta____ kappa____ phi______ frames
    -      112.0000   77.0000  120.0000 26

#__ type_ start__ end____ width___ exp.time_
 32 omega   79.00  178.00   1.0000    5.0000
omega____ theta____ kappa____ phi______ frames
    -      112.0000   77.0000   90.0000 99

#__ type_ start__ end____ width___ exp.time_
 33 omega   76.00  102.00   1.0000    1.0000
omega____ theta____ kappa____ phi______ frames
    -       41.6513   77.0000  120.0000 26

#__ type_ start__ end____ width___ exp.time_
 34 omega   70.00  112.00   1.0000    1.0000
omega____ theta____ kappa____ phi______ frames
    -       41.6513   37.0000   90.0000 42

#__ type_ start__ end____ width___ exp.time_
 35 omega   69.00  111.00   1.0000    1.0000
omega____ theta____ kappa____ phi______ frames
    -       41.6513   57.0000   30.0000 42

#__ type_ start__ end____ width___ exp.time_
 36 omega   21.00   65.00   1.0000    1.0000
omega____ theta____ kappa____ phi______ frames
    -       41.6513   37.0000   90.0000 44

#__ type_ start__ end____ width___ exp.time_
 37 omega   14.00   60.00   1.0000    1.0000
omega____ theta____ kappa____ phi______ frames
    -       41.6513   57.0000   30.0000 46

#__ type_ start__ end____ width___ exp.time_
 38 omega    9.00   72.00   1.0000    1.0000
omega____ theta____ kappa____ phi______ frames
    -       41.6513   77.0000  120.0000 63

#__ type_ start__ end____ width___ exp.time_
 39 omega    9.00   91.00   1.0000    1.0000
omega____ theta____ kappa____ phi______ frames
    -       41.6513   77.0000  -90.0000 82

#__ type_ start__ end____ width___ exp.time_
 40 omega   19.00   48.00   1.0000    1.0000
omega____ theta____ kappa____ phi______ frames
    -       41.6513   37.0000 -120.0000 29

#__ type_ start__ end____ width___ exp.time_
 41 omega    9.00   89.00   1.0000    1.0000
omega____ theta____ kappa____ phi______ frames
    -       41.6513   77.0000 -180.0000 80

#__ type_ start__ end____ width___ exp.time_
 42 omega   30.00   92.00   1.0000    5.0000
omega____ theta____ kappa____ phi______ frames
    -      112.0000  -94.0000 -120.0000 62

#__ type_ start__ end____ width___ exp.time_
 43 omega   36.00  116.00   1.0000    5.0000
omega____ theta____ kappa____ phi______ frames
    -      112.0000 -111.0000 -150.0000 80

#__ type_ start__ end____ width___ exp.time_
 44 omega   47.00   91.00   1.0000    1.0000
omega____ theta____ kappa____ phi______ frames
    -       41.6513 -125.0000 -180.0000 44

#__ type_ start__ end____ width___ exp.time_
 45 omega   29.00  101.00   1.0000    5.0000
omega____ theta____ kappa____ phi______ frames
    -      112.0000  -94.0000  -60.0000 72

#__ type_ start__ end____ width___ exp.time_
 46 omega   50.00  116.00   1.0000    5.0000
omega____ theta____ kappa____ phi______ frames
    -      112.0000 -111.0000   60.0000 66

#__ type_ start__ end____ width___ exp.time_
 47 omega   48.00   80.00   1.0000    1.0000
omega____ theta____ kappa____ phi______ frames
    -       41.6513 -125.0000   90.0000 32

#__ type_ start__ end____ width___ exp.time_
 48 omega   30.00   77.00   1.0000    5.0000
omega____ theta____ kappa____ phi______ frames
    -      112.0000  -94.0000    0.0000 47

#__ type_ start__ end____ width___ exp.time_
 49 omega   29.00  103.00   1.0000    5.0000
omega____ theta____ kappa____ phi______ frames
    -      112.0000  -94.0000   90.0000 74

#__ type_ start__ end____ width___ exp.time_
 50 omega  -49.00   23.00   1.0000    1.0000
omega____ theta____ kappa____ phi______ frames
    -      -41.6513   37.0000 -120.0000 72

#__ type_ start__ end____ width___ exp.time_
 51 omega  -51.00  -14.00   1.0000    1.0000
omega____ theta____ kappa____ phi______ frames
    -      -41.6513  -57.0000    0.0000 37

#__ type_ start__ end____ width___ exp.time_
 52 omega  -54.00  -11.00   1.0000    1.0000
omega____ theta____ kappa____ phi______ frames
    -      -41.6513  -77.0000  -30.0000 43

#__ type_ start__ end____ width___ exp.time_
 53 omega  -93.00  -59.00   1.0000    1.0000
omega____ theta____ kappa____ phi______ frames
    -      -41.6513  -77.0000  -30.0000 34

#__ type_ start__ end____ width___ exp.time_
 54 omega  -46.00   33.00   1.0000    1.0000
omega____ theta____ kappa____ phi______ frames
    -      -41.6513   37.0000   60.0000 79

#__ type_ start__ end____ width___ exp.time_
 55 omega  -49.00   32.00   1.0000    1.0000
omega____ theta____ kappa____ phi______ frames
    -      -41.6513   37.0000  150.0000 81

#__ type_ start__ end____ width___ exp.time_
 56 omega  -66.00   29.00   1.0000    1.0000
omega____ theta____ kappa____ phi______ frames
    -      -41.6513   77.0000  -60.0000 95
;
_diffrn_measurement_device 'four-circle diffractometer'
_diffrn_measurement_device_type 'SuperNova, Dual, Cu at zero, Atlas'
_diffrn_measurement_method '\w scans'
_diffrn_orient_matrix_UB_11 -0.0263555000
_diffrn_orient_matrix_UB_12 0.0179354000
_diffrn_orient_matrix_UB_13 0.0780407000
_diffrn_orient_matrix_UB_21 0.1610090000
_diffrn_orient_matrix_UB_22 -0.0319499000
_diffrn_orient_matrix_UB_23 0.0146415000
_diffrn_orient_matrix_UB_31 0.0425438000
_diffrn_orient_matrix_UB_32 0.1322426000
_diffrn_orient_matrix_UB_33 -0.0070860000
_diffrn_radiation_monochromator mirror
_diffrn_radiation_probe x-ray
_diffrn_radiation_type CuK\a
_diffrn_radiation_wavelength 1.54184
_diffrn_reflns_av_R_equivalents 0.0585
_diffrn_reflns_av_unetI/netI 0.0263
_diffrn_reflns_Laue_measured_fraction_full 1.000
_diffrn_reflns_Laue_measured_fraction_max 0.988
_diffrn_reflns_limit_h_max 11
_diffrn_reflns_limit_h_min -11
_diffrn_reflns_limit_k_max 13
_diffrn_reflns_limit_k_min -12
_diffrn_reflns_limit_l_max 24
_diffrn_reflns_limit_l_min -24
_diffrn_reflns_number 33097
_diffrn_reflns_point_group_measured_fraction_full 1.000
_diffrn_reflns_point_group_measured_fraction_max 0.985
_diffrn_reflns_theta_full 67.684
_diffrn_reflns_theta_max 77.446
_diffrn_reflns_theta_min 4.556
_diffrn_source 'sealed X-ray tube'
_diffrn_source_current n/a
_diffrn_source_type 'SuperNova (Cu) X-ray Source'
_diffrn_source_voltage n/a
_exptl_absorpt_coefficient_mu 0.850
_exptl_absorpt_correction_T_max 0.992
_exptl_absorpt_correction_T_min 0.940
_exptl_absorpt_correction_type analytical
_exptl_absorpt_process_details
;
CrysAlisPro, Agilent Technologies,
Version 1.171.37.35 (release 13-08-2014 CrysAlis171 .NET)
(compiled Aug 13 2014,18:06:01)
Analytical numeric absorption correction using a multifaceted crystal
			model based on expressions derived by R.C. Clark & J.S. Reid.
(Clark, R. C. & Reid, J. S. (1995). Acta Cryst. A51, 887-897)
Empirical absorption correction using spherical harmonics,
 implemented in SCALE3 ABSPACK scaling algorithm.
;
_exptl_crystal_colour colourless
_exptl_crystal_colour_primary colourless
_exptl_crystal_density_diffrn 1.389
_exptl_crystal_description plate
_exptl_crystal_F_000 880
_exptl_crystal_size_max 0.4183
_exptl_crystal_size_mid 0.291
_exptl_crystal_size_min 0.0361
_refine_diff_density_max 0.618
_refine_diff_density_min -0.266
_refine_diff_density_rms 0.059
_refine_ls_abs_structure_details
;
 Flack x determined using 1596 quotients [(I+)-(I-)]/[(I+)+(I-)]
 (Parsons and Flack (2004), Acta Cryst. A60, s61).
;
_refine_ls_abs_structure_Flack 0.01(8)
_refine_ls_extinction_method none
_refine_ls_goodness_of_fit_ref 1.022
_refine_ls_hydrogen_treatment constr
_refine_ls_matrix_type full
_refine_ls_number_parameters 277
_refine_ls_number_reflns 4156
_refine_ls_number_restraints 0
_refine_ls_restrained_S_all 1.022
_refine_ls_R_factor_all 0.0532
_refine_ls_R_factor_gt 0.0494
_refine_ls_shift/su_max 0.000
_refine_ls_shift/su_mean 0.000
_refine_ls_structure_factor_coef Fsqd
_refine_ls_weighting_details 'w=1/[\s^2^(Fo^2^)+(0.0918P)^2^+0.8491P] where P=(Fo^2^+2Fc^2^)/3'
_refine_ls_weighting_scheme calc
_refine_ls_wR_factor_gt 0.1382
_refine_ls_wR_factor_ref 0.1420
_reflns_Friedel_coverage 0.745
_reflns_Friedel_fraction_full 1.000
_reflns_Friedel_fraction_max 0.981
_reflns_number_gt 3865
_reflns_number_total 4156
_reflns_threshold_expression 'I > 2\s(I)'
_cod_data_source_file np6b00178_si_004.cif
_cod_data_source_block 4
_cod_original_cell_volume 1982.32(9)
_cod_database_code 1553291
_shelxl_version_number 2013-4
_chemical_oxdiff_formula 'C30 H60 O5'
_shelx_space_group_comment
;
The symmetry employed for this shelxl refinement is uniquely defined
by the following loop, which should always be used as a source of
symmetry information in preference to the above space-group names.
They are only intended as comments.
;
_reflns_odcompleteness_completeness 99.95
_reflns_odcompleteness_iscentric 1
_reflns_odcompleteness_theta 66.97
_olex2_refinement_description
;
1. Fixed Uiso
 At 1.2 times of:
  All C(H) groups, All C(H,H) groups
 At 1.5 times of:
  All C(H,H,H) groups, All O(H) groups
2.a Ternary CH refined with riding coordinates:
 C15(H15), C14(H14), C13(H13), C17(H17), C16(H16)
2.b Secondary CH2 refined with riding coordinates:
 C18(H18A,H18B), C19(H19A,H19B)
2.c Aromatic/amide H refined with riding coordinates:
 C6(H6), C8(H8), C9(H9)
2.d Idealised Me refined as rotating group:
 C23(H23A,H23B,H23C), C22(H22A,H22B,H22C), C20(H20A,H20B,H20C), C21(H21A,H21B,
 H21C)
2.e Idealised tetrahedral OH refined as rotating group:
 O1(H1), O4(H4)
;
_olex2_submission_special_instructions 'No special instructions were received'

loop_
_space_group_symop_operation_xyz
'x, y, z'
'-x+1/2, -y, z+1/2'
'x+1/2, -y+1/2, -z'
'-x, y+1/2, -z+1/2'

loop_
_atom_site_label
_atom_site_type_symbol
_atom_site_fract_x
_atom_site_fract_y
_atom_site_fract_z
_atom_site_U_iso_or_equiv
_atom_site_adp_type
_atom_site_occupancy
_atom_site_site_symmetry_order
_atom_site_calc_flag
_atom_site_refinement_flags_posn
O6 O 0.2711(3) 0.96207(19) 0.19930(10) 0.0264(5) Uani 1 1 d .
O2 O 0.0154(3) 0.91088(19) 0.10924(12) 0.0300(5) Uani 1 1 d .
O1 O 0.1499(3) 0.4451(2) 0.04249(13) 0.0319(5) Uani 1 1 d .
H1 H 0.1118 0.4249 0.0059 0.048 Uiso 1 1 calc GR
O3 O 0.0279(3) 0.4785(2) -0.07592(14) 0.0400(6) Uani 1 1 d .
O4 O -0.0830(3) 0.6524(2) -0.09659(12) 0.0346(6) Uani 1 1 d .
H4 H -0.1072 0.6177 -0.1321 0.052 Uiso 1 1 calc GR
O5 O 0.2668(3) 0.7034(2) 0.32056(12) 0.0372(6) Uani 1 1 d .
C6 C 0.0104(3) 0.7510(3) 0.02728(16) 0.0243(6) Uani 1 1 d .
H6 H -0.0397 0.7990 -0.0040 0.029 Uiso 1 1 calc R
C5 C 0.0504(3) 0.7971(3) 0.09004(15) 0.0225(6) Uani 1 1 d .
C1 C 0.0437(3) 0.6317(3) 0.00874(15) 0.0248(6) Uani 1 1 d .
C4 C 0.1261(3) 0.7263(3) 0.14093(15) 0.0205(6) Uani 1 1 d .
O7 O 0.1583(3) 1.1390(2) 0.15886(13) 0.0359(6) Uani 1 1 d .
C3 C 0.1548(3) 0.6052(3) 0.12247(15) 0.0226(6) Uani 1 1 d .
C7 C -0.0026(3) 0.5806(3) -0.05807(17) 0.0291(6) Uani 1 1 d .
C2 C 0.1157(3) 0.5599(3) 0.05619(16) 0.0244(6) Uani 1 1 d .
C15 C 0.2557(4) 1.0886(3) 0.20685(15) 0.0296(7) Uani 1 1 d .
H15 H 0.3519 1.1257 0.2008 0.035 Uiso 1 1 calc R
C11 C 0.1696(3) 0.7668(3) 0.20876(15) 0.0224(6) Uani 1 1 d .
C10 C 0.2281(4) 0.6832(3) 0.25403(16) 0.0281(6) Uani 1 1 d .
C8 C 0.2175(4) 0.5262(3) 0.17084(17) 0.0280(6) Uani 1 1 d .
H8 H 0.2363 0.4478 0.1581 0.034 Uiso 1 1 calc R
C14 C 0.1561(3) 0.8951(3) 0.23310(14) 0.0217(5) Uani 1 1 d .
H14 H 0.0614 0.9264 0.2178 0.026 Uiso 1 1 calc R
C9 C 0.2505(4) 0.5630(3) 0.23519(17) 0.0316(7) Uani 1 1 d .
H9 H 0.2880 0.5094 0.2673 0.038 Uiso 1 1 calc R
C23 C -0.0863(4) 0.9752(3) 0.06759(18) 0.0353(8) Uani 1 1 d .
H23A H -0.0416 0.9949 0.0241 0.053 Uiso 1 1 calc GR
H23B H -0.1144 1.0471 0.0910 0.053 Uiso 1 1 calc GR
H23C H -0.1714 0.9270 0.0596 0.053 Uiso 1 1 calc GR
C13 C 0.1668(3) 0.9093(3) 0.31220(15) 0.0235(6) Uani 1 1 d .
H13 H 0.0692 0.9004 0.3325 0.028 Uiso 1 1 calc R
C17 C 0.2295(3) 1.0324(3) 0.33235(15) 0.0254(6) Uani 1 1 d .
H17 H 0.1847 1.0578 0.3760 0.030 Uiso 1 1 calc R
C12 C 0.2720(4) 0.8225(3) 0.34742(16) 0.0300(7) Uani 1 1 d .
C22 C 0.2510(5) 1.2492(3) 0.29616(19) 0.0404(9) Uani 1 1 d .
H22A H 0.3554 1.2473 0.3016 0.061 Uiso 1 1 calc GR
H22B H 0.2065 1.2744 0.3387 0.061 Uiso 1 1 calc GR
H22C H 0.2256 1.3040 0.2600 0.061 Uiso 1 1 calc GR
C18 C 0.3962(4) 1.0106(4) 0.3448(2) 0.0436(9) Uani 1 1 d .
H18A H 0.4539 1.0563 0.3120 0.052 Uiso 1 1 calc R
H18B H 0.4233 1.0348 0.3912 0.052 Uiso 1 1 calc R
C16 C 0.1957(4) 1.1242(3) 0.27733(16) 0.0277(6) Uani 1 1 d .
H16 H 0.0890 1.1289 0.2731 0.033 Uiso 1 1 calc R
C19 C 0.4236(4) 0.8776(4) 0.3350(2) 0.0431(9) Uani 1 1 d .
H19A H 0.4944 0.8481 0.3682 0.052 Uiso 1 1 calc R
H19B H 0.4582 0.8606 0.2886 0.052 Uiso 1 1 calc R
C20 C 0.2393(6) 0.8082(4) 0.42343(19) 0.0501(11) Uani 1 1 d .
H20A H 0.1414 0.7789 0.4292 0.075 Uiso 1 1 calc GR
H20B H 0.2486 0.8839 0.4461 0.075 Uiso 1 1 calc GR
H20C H 0.3072 0.7527 0.4434 0.075 Uiso 1 1 calc GR
C21 C 0.2110(5) 1.1453(4) 0.08999(19) 0.0418(9) Uani 1 1 d .
H21A H 0.1466 1.1940 0.0628 0.063 Uiso 1 1 calc GR
H21B H 0.2150 1.0666 0.0706 0.063 Uiso 1 1 calc GR
H21C H 0.3073 1.1795 0.0899 0.063 Uiso 1 1 calc GR

loop_
_atom_site_aniso_label
_atom_site_aniso_U_11
_atom_site_aniso_U_22
_atom_site_aniso_U_33
_atom_site_aniso_U_23
_atom_site_aniso_U_13
_atom_site_aniso_U_12
O6 0.0388(11) 0.0171(10) 0.0233(9) -0.0014(8) 0.0076(8) 0.0008(9)
O2 0.0446(13) 0.0173(10) 0.0280(10) -0.0034(8) -0.0138(9) 0.0078(9)
O1 0.0381(12) 0.0188(11) 0.0390(12) -0.0093(9) -0.0041(10) 0.0047(9)
O3 0.0443(14) 0.0326(13) 0.0432(13) -0.0203(11) -0.0129(11) 0.0097(11)
O4 0.0414(13) 0.0332(13) 0.0290(11) -0.0119(10) -0.0113(10) 0.0055(10)
O5 0.0580(16) 0.0248(12) 0.0288(11) 0.0020(9) -0.0109(11) 0.0081(11)
C6 0.0278(14) 0.0211(14) 0.0239(13) -0.0018(11) -0.0051(11) 0.0009(11)
C5 0.0266(13) 0.0164(13) 0.0246(14) -0.0011(11) -0.0026(11) 0.0023(11)
C1 0.0244(13) 0.0247(15) 0.0255(14) -0.0080(12) -0.0020(11) 0.0006(12)
C4 0.0198(12) 0.0178(14) 0.0239(13) 0.0012(10) 0.0010(10) 0.0003(10)
O7 0.0497(14) 0.0246(12) 0.0333(12) 0.0036(10) 0.0039(11) 0.0067(11)
C3 0.0206(12) 0.0187(14) 0.0287(14) -0.0008(11) 0.0013(10) -0.0006(11)
C7 0.0268(13) 0.0303(16) 0.0302(15) -0.0111(12) -0.0031(12) 0.0011(12)
C2 0.0236(13) 0.0185(14) 0.0311(15) -0.0039(12) 0.0031(11) -0.0004(11)
C15 0.0440(17) 0.0183(15) 0.0264(14) -0.0008(11) 0.0066(13) -0.0012(13)
C11 0.0256(13) 0.0186(14) 0.0228(13) 0.0003(11) -0.0001(11) 0.0018(11)
C10 0.0319(15) 0.0257(16) 0.0265(14) -0.0001(12) -0.0032(12) 0.0047(12)
C8 0.0303(15) 0.0189(14) 0.0349(15) -0.0001(12) -0.0004(12) 0.0045(12)
C14 0.0245(13) 0.0187(13) 0.0220(13) -0.0003(11) -0.0005(10) 0.0022(11)
C9 0.0398(17) 0.0235(16) 0.0316(14) 0.0038(12) -0.0018(13) 0.0093(13)
C23 0.051(2) 0.0232(16) 0.0323(16) -0.0033(14) -0.0116(14) 0.0117(14)
C13 0.0241(13) 0.0244(15) 0.0220(13) -0.0019(11) 0.0024(11) 0.0011(11)
C17 0.0294(14) 0.0251(15) 0.0217(12) -0.0032(11) 0.0018(11) -0.0022(12)
C12 0.0391(17) 0.0280(17) 0.0230(14) 0.0003(12) -0.0062(13) 0.0014(13)
C22 0.065(2) 0.0210(16) 0.0354(16) -0.0052(13) 0.0076(17) -0.0026(16)
C18 0.043(2) 0.037(2) 0.051(2) 0.0015(17) -0.0160(17) -0.0048(16)
C16 0.0350(16) 0.0208(15) 0.0274(14) -0.0032(12) 0.0039(12) 0.0009(12)
C19 0.0363(18) 0.040(2) 0.053(2) 0.0015(17) -0.0143(16) 0.0062(16)
C20 0.090(3) 0.0294(19) 0.0307(17) 0.0042(14) -0.0074(19) 0.007(2)
C21 0.060(2) 0.0325(19) 0.0327(17) 0.0060(15) 0.0031(16) 0.0047(17)

loop_
_atom_type_symbol
_atom_type_description
_atom_type_scat_dispersion_real
_atom_type_scat_dispersion_imag
_atom_type_scat_source
C C 0.0181 0.0091 'International Tables Vol C Tables 4.2.6.8 and 6.1.1.4'
H H 0.0000 0.0000 'International Tables Vol C Tables 4.2.6.8 and 6.1.1.4'
O O 0.0492 0.0322 'International Tables Vol C Tables 4.2.6.8 and 6.1.1.4'

loop_
_exptl_crystal_face_index_h
_exptl_crystal_face_index_k
_exptl_crystal_face_index_l
_exptl_crystal_face_perp_dist
_exptl_oxdiff_crystal_face_indexfrac_h
_exptl_oxdiff_crystal_face_indexfrac_k
_exptl_oxdiff_crystal_face_indexfrac_l
_exptl_oxdiff_crystal_face_x
_exptl_oxdiff_crystal_face_y
_exptl_oxdiff_crystal_face_z
3 7 -1 0.1385 2.9988 7.0040 -1.0060 -0.0319 0.2443 1.0609
1 -7 0 0.1812 0.9997 -7.0019 0.0011 -0.1518 0.3847 -0.8834
-6 1 1 0.1316 -5.9980 0.9972 1.0070 0.2546 -0.9829 -0.1304
6 0 -1 0.1280 5.9980 0.0032 -1.0073 -0.2366 0.9509 0.2627
2 0 12 0.0174 2.0060 0.0018 11.9969 0.8834 0.4986 0.0006
-2 0 -12 0.0187 -2.0060 -0.0018 -11.9969 -0.8834 -0.4986 -0.0006
1 -4 10 0.1454 1.0051 -4.0003 9.9996 0.6821 0.4361 -0.5571
4 -5 1 0.1532 3.9996 -4.9995 0.9967 -0.1173 0.8183 -0.4981
-3 6 -1 0.2032 -2.9998 6.0004 -0.9982 0.1088 -0.6893 0.6730

loop_
_geom_angle_atom_site_label_1
_geom_angle_atom_site_label_2
_geom_angle_atom_site_label_3
_geom_angle
C15 O6 C14 113.4(2)
C5 O2 C23 118.2(2)
C10 O5 C12 120.6(3)
C5 C6 C1 121.5(3)
O2 C5 C6 122.1(3)
O2 C5 C4 116.2(3)
C6 C5 C4 121.7(3)
C6 C1 C7 121.7(3)
C2 C1 C6 118.9(3)
C2 C1 C7 119.3(3)
C5 C4 C11 125.4(3)
C3 C4 C5 116.2(3)
C3 C4 C11 118.4(3)
C15 O7 C21 115.1(3)
C2 C3 C4 121.2(3)
C8 C3 C4 120.4(3)
C8 C3 C2 118.3(3)
O3 C7 O4 122.4(3)
O3 C7 C1 122.9(3)
O4 C7 C1 114.6(3)
O1 C2 C1 122.3(3)
O1 C2 C3 117.2(3)
C1 C2 C3 120.5(3)
O6 C15 C16 112.7(2)
O7 C15 O6 113.2(3)
O7 C15 C16 104.9(3)
C4 C11 C14 123.9(3)
C10 C11 C4 117.7(3)
C10 C11 C14 118.4(3)
O5 C10 C11 125.9(3)
O5 C10 C9 111.6(3)
C11 C10 C9 122.6(3)
C9 C8 C3 120.7(3)
O6 C14 C11 107.0(2)
O6 C14 C13 110.3(2)
C11 C14 C13 113.6(2)
C8 C9 C10 120.0(3)
C14 C13 C17 111.5(2)
C12 C13 C14 114.6(2)
C12 C13 C17 103.0(2)
C13 C17 C18 105.1(3)
C16 C17 C13 110.8(2)
C16 C17 C18 114.5(3)
O5 C12 C13 114.4(3)
O5 C12 C19 110.3(3)
O5 C12 C20 104.3(3)
C13 C12 C19 103.9(3)
C20 C12 C13 112.2(3)
C20 C12 C19 112.0(3)
C19 C18 C17 107.1(3)
C15 C16 C22 109.5(3)
C17 C16 C15 112.1(3)
C17 C16 C22 112.8(3)
C18 C19 C12 103.1(3)

loop_
_geom_bond_atom_site_label_1
_geom_bond_atom_site_label_2
_geom_bond_distance
O6 C15 1.435(4)
O6 C14 1.448(4)
O2 C5 1.368(4)
O2 C23 1.426(4)
O1 C2 1.353(4)
O3 C7 1.229(4)
O4 C7 1.320(4)
O5 C10 1.353(4)
O5 C12 1.435(4)
C6 C5 1.368(4)
C6 C1 1.419(4)
C5 C4 1.441(4)
C1 C7 1.475(4)
C1 C2 1.386(4)
C4 C3 1.430(4)
C4 C11 1.443(4)
O7 C15 1.404(4)
O7 C21 1.417(4)
C3 C2 1.424(4)
C3 C8 1.410(4)
C15 C16 1.522(4)
C11 C10 1.390(4)
C11 C14 1.519(4)
C10 C9 1.411(4)
C8 C9 1.345(5)
C14 C13 1.540(4)
C13 C17 1.546(4)
C13 C12 1.528(4)
C17 C18 1.562(5)
C17 C16 1.512(4)
C12 C19 1.536(5)
C12 C20 1.508(5)
C22 C16 1.534(5)
C18 C19 1.525(6)

loop_
_geom_torsion_atom_site_label_1
_geom_torsion_atom_site_label_2
_geom_torsion_atom_site_label_3
_geom_torsion_atom_site_label_4
_geom_torsion
O6 C15 C16 C17 25.9(4)
O6 C15 C16 C22 152.0(3)
O6 C14 C13 C17 31.1(3)
O6 C14 C13 C12 -85.4(3)
O2 C5 C4 C3 176.3(3)
O2 C5 C4 C11 -1.3(4)
O5 C10 C9 C8 179.8(3)
O5 C12 C19 C18 162.9(3)
C6 C5 C4 C3 -1.0(4)
C6 C5 C4 C11 -178.7(3)
C6 C1 C7 O3 178.3(3)
C6 C1 C7 O4 -3.5(4)
C6 C1 C2 O1 179.4(3)
C6 C1 C2 C3 0.3(4)
C5 C6 C1 C7 178.3(3)
C5 C6 C1 C2 1.4(5)
C5 C4 C3 C2 2.7(4)
C5 C4 C3 C8 -174.8(3)
C5 C4 C11 C10 173.4(3)
C5 C4 C11 C14 -7.1(5)
C1 C6 C5 O2 -178.2(3)
C1 C6 C5 C4 -1.0(5)
C4 C3 C2 O1 178.5(3)
C4 C3 C2 C1 -2.3(4)
C4 C3 C8 C9 0.5(5)
C4 C11 C10 O5 -176.0(3)
C4 C11 C10 C9 2.1(5)
C4 C11 C14 O6 -74.7(3)
C4 C11 C14 C13 163.3(3)
O7 C15 C16 C17 149.5(3)
O7 C15 C16 C22 -84.4(3)
C3 C4 C11 C10 -4.2(4)
C3 C4 C11 C14 175.3(3)
C3 C8 C9 C10 -2.7(5)
C7 C1 C2 O1 2.4(4)
C7 C1 C2 C3 -176.7(3)
C2 C1 C7 O3 -4.9(5)
C2 C1 C7 O4 173.4(3)
C2 C3 C8 C9 -177.0(3)
C15 O6 C14 C11 168.9(2)
C15 O6 C14 C13 -67.1(3)
C11 C4 C3 C2 -179.5(3)
C11 C4 C3 C8 3.0(4)
C11 C10 C9 C8 1.4(5)
C11 C14 C13 C17 151.3(2)
C11 C14 C13 C12 34.8(4)
C10 O5 C12 C13 28.3(5)
C10 O5 C12 C19 -88.4(4)
C10 O5 C12 C20 151.2(4)
C10 C11 C14 O6 104.8(3)
C10 C11 C14 C13 -17.2(4)
C8 C3 C2 O1 -4.0(4)
C8 C3 C2 C1 175.2(3)
C14 O6 C15 O7 -82.6(3)
C14 O6 C15 C16 36.3(4)
C14 C11 C10 O5 4.5(5)
C14 C11 C10 C9 -177.4(3)
C14 C13 C17 C18 -96.6(3)
C14 C13 C17 C16 27.6(3)
C14 C13 C12 O5 -40.5(4)
C14 C13 C12 C19 79.8(3)
C14 C13 C12 C20 -159.0(3)
C23 O2 C5 C6 10.9(5)
C23 O2 C5 C4 -166.5(3)
C13 C17 C18 C19 -2.5(4)
C13 C17 C16 C15 -57.8(3)
C13 C17 C16 C22 178.0(3)
C13 C12 C19 C18 39.8(4)
C17 C13 C12 O5 -161.8(3)
C17 C13 C12 C19 -41.5(3)
C17 C13 C12 C20 79.7(4)
C17 C18 C19 C12 -22.6(4)
C12 O5 C10 C11 -10.3(5)
C12 O5 C10 C9 171.4(3)
C12 C13 C17 C18 26.8(3)
C12 C13 C17 C16 150.9(3)
C18 C17 C16 C15 60.8(4)
C18 C17 C16 C22 -63.4(4)
C16 C17 C18 C19 -124.3(3)
C20 C12 C19 C18 -81.4(4)
C21 O7 C15 O6 -72.7(4)
C21 O7 C15 C16 164.0(3)
